data_4022187
loop_
_publ_author_name
'Bernardo Masci'
'Daniela Persiani'
'Pierre Thu\'ery'

_publ_contact_author 'P. Thu\'ery'
_publ_contact_author_address
;
      CEA/Saclay, SCM (CNRS URA 331)
      B\^at. 125
      91191 Gif-sur-Yvette
      France
;
_publ_contact_author_email pierre.thuery@cea.fr
_publ_contact_author_fax '33 1 69 08 66 40'
_publ_contact_author_phone '33 01 69 08 63 29'
_publ_section_title
;
 Complexation of Quaternary Ammonium Ions by Tetraester Derivatives
 of [3.1.3.1]Homooxacalixarene in Mobile and in Fixed Conformation
;
_journal_name_full 'Journal of Organic Chemistry'
_journal_page_first 9784
_journal_page_last 9790
_journal_paper_doi 10.1021/jo0617621
_journal_volume 71
_journal_year 2006
_chemical_formula_sum 'C73 H106 O15'
_chemical_formula_weight 1223.58
_space_group_IT_number 2
_symmetry_cell_setting triclinic
_symmetry_space_group_name_Hall '-P 1'
_symmetry_space_group_name_H-M 'P -1'
_atom_sites_solution_hydrogens geom
_atom_sites_solution_primary direct
_atom_sites_solution_secondary difmap
_audit_creation_method SHELXL-97
_cell_angle_alpha 83.983(3)
_cell_angle_beta 89.968(4)
_cell_angle_gamma 63.167(4)
_cell_formula_units_Z 2
_cell_length_a 13.7593(8)
_cell_length_b 13.9522(11)
_cell_length_c 20.5857(16)
_cell_measurement_reflns_used 25083
_cell_measurement_temperature 100(2)
_cell_measurement_theta_max 25.68
_cell_measurement_theta_min 2.43
_cell_volume 3502.1(5)
_computing_cell_refinement 'DENZO-SMN (Otwinowski & Minor, 1997)'
_computing_data_collection 'Kappa-CCD software (Nonius B.V., 1998)'
_computing_data_reduction 'DENZO-SMN (Otwinowski & Minor, 1997)'
_computing_molecular_graphics 'SHELXTL (Sheldrick, 1999)'
_computing_publication_material 'SHELXTL (Sheldrick, 1999)'
_computing_structure_refinement 'SHELXL-97 (Sheldrick, 1997)'
_computing_structure_solution 'SHELXS-97 (Sheldrick, 1997)'
_diffrn_ambient_temperature 100(2)
_diffrn_measured_fraction_theta_full 0.900
_diffrn_measured_fraction_theta_max 0.900
_diffrn_measurement_device_type 'Nonius Kappa-CCD'
_diffrn_measurement_method '\f scans'
_diffrn_radiation_monochromator graphite
_diffrn_radiation_source 'fine-focus sealed tube'
_diffrn_radiation_type MoK\a
_diffrn_radiation_wavelength 0.71073
_diffrn_reflns_av_R_equivalents 0.0822
_diffrn_reflns_av_sigmaI/netI 0.1045
_diffrn_reflns_limit_h_max 15
_diffrn_reflns_limit_h_min 0
_diffrn_reflns_limit_k_max 17
_diffrn_reflns_limit_k_min -14
_diffrn_reflns_limit_l_max 24
_diffrn_reflns_limit_l_min -24
_diffrn_reflns_number 11951
_diffrn_reflns_theta_full 25.68
_diffrn_reflns_theta_max 25.68
_diffrn_reflns_theta_min 2.43
_diffrn_standards_decay_% 0
_diffrn_standards_interval_time 0
_exptl_absorpt_coefficient_mu 0.080
_exptl_absorpt_correction_type none
_exptl_crystal_colour colourless
_exptl_crystal_density_diffrn 1.160
_exptl_crystal_description irregular
_exptl_crystal_F_000 1328
_exptl_crystal_size_max 0.27
_exptl_crystal_size_mid 0.21
_exptl_crystal_size_min 0.15
_refine_diff_density_max 1.117
_refine_diff_density_min -0.539
_refine_diff_density_rms 0.068
_refine_ls_extinction_method none
_refine_ls_goodness_of_fit_ref 0.998
_refine_ls_hydrogen_treatment constr
_refine_ls_matrix_type full
_refine_ls_number_parameters 819
_refine_ls_number_reflns 11951
_refine_ls_number_restraints 32
_refine_ls_restrained_S_all 1.000
_refine_ls_R_factor_all 0.1374
_refine_ls_R_factor_gt 0.0817
_refine_ls_shift/su_max 0.002
_refine_ls_shift/su_mean 0.000
_refine_ls_structure_factor_coef Fsqd
_refine_ls_weighting_details 'calc w=1/[\s^2^(Fo^2^)+(0.0927P)^2^+5.4753P] where P=(Fo^2^+2Fc^2^)/3'
_refine_ls_weighting_scheme calc
_refine_ls_wR_factor_gt 0.1893
_refine_ls_wR_factor_ref 0.2273
_reflns_number_gt 7393
_reflns_number_total 11951
_reflns_threshold_expression >2sigma(I)
_cod_data_source_file jo0617621si20060826_062657.cif
_cod_database_code 4022187

loop_
_symmetry_equiv_pos_as_xyz
'x, y, z'
'-x, -y, -z'

loop_
_atom_site_label
_atom_site_type_symbol
_atom_site_fract_x
_atom_site_fract_y
_atom_site_fract_z
_atom_site_U_iso_or_equiv
_atom_site_adp_type
_atom_site_occupancy
_atom_site_symmetry_multiplicity
_atom_site_calc_flag
_atom_site_refinement_flags
O1 O 0.3581(2) 0.7756(2) 0.39110(13) 0.0250(6) Uani 1 1 d .
O2 O 0.2444(2) 0.6707(2) 0.45360(15) 0.0344(7) Uani 1 1 d .
O3 O 0.1261(2) 0.8303(2) 0.48815(14) 0.0298(7) Uani 1 1 d .
O4 O 0.3797(2) 0.9487(2) 0.27883(14) 0.0272(6) Uani 1 1 d .
O5 O 0.3691(2) 0.7288(2) 0.21186(15) 0.0340(7) Uani 1 1 d .
O6 O 0.2412(2) 0.8812(2) 0.24765(15) 0.0355(7) Uani 1 1 d .
O7 O 0.5516(2) 0.9462(2) 0.15000(13) 0.0241(6) Uani 1 1 d .
O8 O 0.5168(2) 0.7523(2) 0.10505(13) 0.0244(6) Uani 1 1 d .
O9 O 0.3441(2) 0.8977(2) 0.02108(16) 0.0373(7) Uani 1 1 d .
O10 O 0.3199(2) 0.7597(2) -0.01168(13) 0.0261(6) Uani 1 1 d .
O11 O 0.6382(2) 0.4441(2) 0.20785(13) 0.0252(6) Uani 1 1 d .
O12 O 0.5136(2) 0.4255(3) 0.11223(16) 0.0433(8) Uani 1 1 d .
O13 O 0.3697(2) 0.4795(2) 0.17720(14) 0.0302(7) Uani 1 1 d .
O14 O 0.5296(2) 0.5407(2) 0.35267(13) 0.0255(6) Uani 1 1 d .
C1 C 0.4870(3) 0.8271(3) 0.43900(18) 0.0229(8) Uani 1 1 d .
C2 C 0.4558(3) 0.7476(3) 0.42596(18) 0.0223(8) Uani 1 1 d .
C3 C 0.5249(3) 0.6375(3) 0.44513(19) 0.0240(8) Uani 1 1 d .
C4 C 0.6178(3) 0.6098(3) 0.48348(19) 0.0257(9) Uani 1 1 d .
H4 H 0.6625 0.5370 0.4973 0.031 Uiso 1 1 calc R
C5 C 0.6478(3) 0.6869(3) 0.50245(19) 0.0236(8) Uani 1 1 d .
C6 C 0.5824(3) 0.7936(3) 0.47768(19) 0.0241(8) Uani 1 1 d .
H6 H 0.6031 0.8456 0.4874 0.029 Uiso 1 1 calc R
C7 C 0.7488(3) 0.6512(3) 0.5489(2) 0.0281(9) Uani 1 1 d .
C8 C 0.7364(4) 0.5889(4) 0.6122(2) 0.0445(12) Uani 1 1 d .
H8A H 0.6725 0.6352 0.6332 0.067 Uiso 1 1 calc R
H8B H 0.7996 0.5660 0.6412 0.067 Uiso 1 1 calc R
H8C H 0.7296 0.5267 0.6018 0.067 Uiso 1 1 calc R
C9 C 0.7625(3) 0.7481(4) 0.5672(2) 0.0365(10) Uani 1 1 d .
H9A H 0.7690 0.7887 0.5283 0.055 Uiso 1 1 calc R
H9B H 0.8271 0.7229 0.5953 0.055 Uiso 1 1 calc R
H9C H 0.7001 0.7936 0.5896 0.055 Uiso 1 1 calc R
C10 C 0.8512(3) 0.5761(4) 0.5158(2) 0.0342(10) Uani 1 1 d .
H10A H 0.8439 0.5140 0.5056 0.051 Uiso 1 1 calc R
H10B H 0.9141 0.5531 0.5450 0.051 Uiso 1 1 calc R
H10C H 0.8596 0.6142 0.4764 0.051 Uiso 1 1 calc R
C11 C 0.4193(3) 0.9464(3) 0.4138(2) 0.0254(8) Uani 1 1 d .
H11A H 0.3495 0.9568 0.3960 0.031 Uiso 1 1 calc R
H11B H 0.4053 0.9885 0.4504 0.031 Uiso 1 1 calc R
C12 C 0.4722(3) 0.9895(3) 0.36169(19) 0.0225(8) Uani 1 1 d .
C13 C 0.4523(3) 0.9874(3) 0.29557(19) 0.0221(8) Uani 1 1 d .
C14 C 0.4950(3) 1.0331(3) 0.24695(19) 0.0225(8) Uani 1 1 d .
C15 C 0.5626(3) 1.0768(3) 0.26641(19) 0.0250(8) Uani 1 1 d .
H15 H 0.5930 1.1052 0.2343 0.030 Uiso 1 1 calc R
C16 C 0.5862(3) 1.0797(3) 0.33149(19) 0.0240(8) Uani 1 1 d .
C17 C 0.5382(3) 1.0363(3) 0.37821(19) 0.0246(8) Uani 1 1 d .
H17 H 0.5510 1.0388 0.4222 0.030 Uiso 1 1 calc R
C18 C 0.6581(3) 1.1294(3) 0.35335(19) 0.0249(8) Uani 1 1 d .
C19 C 0.7480(4) 1.0483(4) 0.4026(2) 0.0391(11) Uani 1 1 d .
H19A H 0.7910 1.0810 0.4174 0.059 Uiso 1 1 calc R
H19B H 0.7939 0.9855 0.3821 0.059 Uiso 1 1 calc R
H19C H 0.7157 1.0274 0.4393 0.059 Uiso 1 1 calc R
C20 C 0.7136(4) 1.1607(4) 0.2963(2) 0.0355(10) Uani 1 1 d .
H20A H 0.6590 1.2148 0.2656 0.053 Uiso 1 1 calc R
H20B H 0.7567 1.0980 0.2750 0.053 Uiso 1 1 calc R
H20C H 0.7597 1.1888 0.3125 0.053 Uiso 1 1 calc R
C21 C 0.5888(4) 1.2303(3) 0.3860(2) 0.0329(10) Uani 1 1 d .
H21A H 0.5521 1.2121 0.4213 0.049 Uiso 1 1 calc R
H21B H 0.5357 1.2842 0.3545 0.049 Uiso 1 1 calc R
H21C H 0.6348 1.2581 0.4028 0.049 Uiso 1 1 calc R
C22 C 0.4693(3) 1.0381(3) 0.17546(19) 0.0260(9) Uani 1 1 d .
H22A H 0.3989 1.0392 0.1694 0.031 Uiso 1 1 calc R
H22B H 0.4659 1.1038 0.1522 0.031 Uiso 1 1 calc R
C23 C 0.5287(3) 0.9498(3) 0.08115(18) 0.0233(8) Uani 1 1 d .
H23A H 0.5314 1.0120 0.0570 0.028 Uiso 1 1 calc R
H23B H 0.4565 0.9555 0.0739 0.028 Uiso 1 1 calc R
C24 C 0.6131(3) 0.8479(3) 0.05883(18) 0.0217(8) Uani 1 1 d .
C25 C 0.6082(3) 0.7496(3) 0.07421(18) 0.0224(8) Uani 1 1 d .
C26 C 0.6982(3) 0.6513(3) 0.06748(18) 0.0227(8) Uani 1 1 d .
C27 C 0.7867(3) 0.6536(3) 0.03610(19) 0.0234(8) Uani 1 1 d .
H27 H 0.8455 0.5883 0.0293 0.028 Uiso 1 1 calc R
C28 C 0.7915(3) 0.7495(3) 0.01433(19) 0.0244(8) Uani 1 1 d .
C29 C 0.7047(3) 0.8455(3) 0.02854(19) 0.0250(8) Uani 1 1 d .
H29 H 0.7079 0.9103 0.0174 0.030 Uiso 1 1 calc R
C30 C 0.8926(3) 0.7513(3) -0.0166(2) 0.0299(9) Uani 1 1 d .
C31 C 0.9641(4) 0.6466(4) -0.0434(3) 0.0489(13) Uani 1 1 d .
H31A H 0.9226 0.6330 -0.0753 0.073 Uiso 1 1 calc R
H31B H 0.9905 0.5884 -0.0084 0.073 Uiso 1 1 calc R
H31C H 1.0248 0.6519 -0.0634 0.073 Uiso 1 1 calc R
C32 C 0.9593(4) 0.7667(4) 0.0381(2) 0.0453(12) Uani 1 1 d .
H32A H 0.9832 0.7062 0.0716 0.068 Uiso 1 1 calc R
H32B H 0.9145 0.8320 0.0567 0.068 Uiso 1 1 calc R
H32C H 1.0216 0.7715 0.0202 0.068 Uiso 1 1 calc R
C33 C 0.8595(4) 0.8447(4) -0.0714(2) 0.0388(11) Uani 1 1 d .
H33A H 0.9237 0.8439 -0.0902 0.058 Uiso 1 1 calc R
H33B H 0.8185 0.9120 -0.0540 0.058 Uiso 1 1 calc R
H33C H 0.8154 0.8368 -0.1045 0.058 Uiso 1 1 calc R
C34 C 0.7095(3) 0.5491(3) 0.10712(19) 0.0237(8) Uani 1 1 d .
H34A H 0.7733 0.4872 0.0948 0.028 Uiso 1 1 calc R
H34B H 0.6458 0.5385 0.0988 0.028 Uiso 1 1 calc R
C35 C 0.7209(3) 0.5590(3) 0.17930(19) 0.0233(8) Uani 1 1 d .
C36 C 0.6801(3) 0.5106(3) 0.22791(19) 0.0227(8) Uani 1 1 d .
C37 C 0.6870(3) 0.5254(3) 0.29339(19) 0.0233(8) Uani 1 1 d .
C38 C 0.7359(3) 0.5883(3) 0.3104(2) 0.0257(9) Uani 1 1 d .
H38 H 0.7404 0.5980 0.3541 0.031 Uiso 1 1 calc R
C39 C 0.7784(3) 0.6373(3) 0.26383(19) 0.0249(8) Uani 1 1 d .
C40 C 0.7701(3) 0.6206(3) 0.1990(2) 0.0258(9) Uani 1 1 d .
H40 H 0.7986 0.6519 0.1673 0.031 Uiso 1 1 calc R
C41 C 0.8335(3) 0.7043(3) 0.2843(2) 0.0286(9) Uani 1 1 d .
C42 C 0.8491(4) 0.7720(4) 0.2264(2) 0.0426(12) Uani 1 1 d .
H42A H 0.8992 0.7252 0.1978 0.064 Uiso 1 1 calc R
H42B H 0.8778 0.8173 0.2418 0.064 Uiso 1 1 calc R
H42C H 0.7802 0.8164 0.2031 0.064 Uiso 1 1 calc R
C43 C 0.7648(4) 0.7813(3) 0.3328(2) 0.0336(10) Uani 1 1 d .
H43A H 0.8004 0.8226 0.3452 0.050 Uiso 1 1 calc R
H43B H 0.7568 0.7402 0.3710 0.050 Uiso 1 1 calc R
H43C H 0.6942 0.8295 0.3126 0.050 Uiso 1 1 calc R
C44 C 0.9460(3) 0.6262(4) 0.3176(2) 0.0367(10) Uani 1 1 d .
H44A H 0.9905 0.5797 0.2869 0.055 Uiso 1 1 calc R
H44B H 0.9369 0.5832 0.3544 0.055 Uiso 1 1 calc R
H44C H 0.9807 0.6669 0.3322 0.055 Uiso 1 1 calc R
C45 C 0.6443(3) 0.4748(3) 0.3462(2) 0.0274(9) Uani 1 1 d .
H45A H 0.6566 0.4040 0.3361 0.033 Uiso 1 1 calc R
H45B H 0.6835 0.4653 0.3874 0.033 Uiso 1 1 calc R
C46 C 0.5000(3) 0.5522(3) 0.41947(19) 0.0251(8) Uani 1 1 d .
H46A H 0.5403 0.4835 0.4463 0.030 Uiso 1 1 calc R
H46B H 0.4228 0.5729 0.4222 0.030 Uiso 1 1 calc R
C47 C 0.2624(3) 0.8352(3) 0.4246(2) 0.0270(9) Uani 1 1 d .
H47A H 0.2084 0.8916 0.3938 0.032 Uiso 1 1 calc R
H47B H 0.2803 0.8699 0.4579 0.032 Uiso 1 1 calc R
C48 C 0.2134(3) 0.7656(3) 0.4567(2) 0.0283(9) Uani 1 1 d .
C49 C 0.0463(3) 0.7928(3) 0.5135(2) 0.0290(9) Uani 1 1 d .
C50 C -0.0006(3) 0.7626(4) 0.4570(2) 0.0346(10) Uani 1 1 d .
H50A H -0.0244 0.8200 0.4216 0.052 Uiso 1 1 calc R
H50B H -0.0616 0.7512 0.4710 0.052 Uiso 1 1 calc R
H50C H 0.0543 0.6974 0.4425 0.052 Uiso 1 1 calc R
C51 C 0.1003(4) 0.7002(4) 0.5679(2) 0.0373(10) Uani 1 1 d .
H51A H 0.1558 0.6388 0.5504 0.056 Uiso 1 1 calc R
H51B H 0.0466 0.6812 0.5867 0.056 Uiso 1 1 calc R
H51C H 0.1326 0.7221 0.6010 0.056 Uiso 1 1 calc R
C52 C -0.0389(4) 0.8928(4) 0.5404(2) 0.0392(11) Uani 1 1 d .
H52A H -0.0068 0.9089 0.5765 0.059 Uiso 1 1 calc R
H52B H -0.0985 0.8796 0.5551 0.059 Uiso 1 1 calc R
H52C H -0.0653 0.9529 0.5067 0.059 Uiso 1 1 calc R
C53 C 0.4289(3) 0.8442(3) 0.2557(2) 0.0253(8) Uani 1 1 d .
H53A H 0.4779 0.7909 0.2898 0.030 Uiso 1 1 calc R
H53B H 0.4714 0.8460 0.2183 0.030 Uiso 1 1 calc R
C54 C 0.3430(3) 0.8122(3) 0.2361(2) 0.0270(9) Uani 1 1 d .
C55 C 0.1497(4) 0.8570(4) 0.2305(3) 0.0467(13) Uani 1 1 d .
C56 C 0.1660(4) 0.7515(5) 0.2691(3) 0.0527(14) Uani 1 1 d .
H56A H 0.2263 0.6922 0.2529 0.079 Uiso 1 1 calc R
H56B H 0.1011 0.7428 0.2644 0.079 Uiso 1 1 calc R
H56C H 0.1809 0.7528 0.3145 0.079 Uiso 1 1 calc R
C57 C 0.1422(5) 0.8542(5) 0.1572(3) 0.0576(15) Uani 1 1 d .
H57A H 0.1398 0.9192 0.1347 0.086 Uiso 1 1 calc R
H57B H 0.0773 0.8491 0.1456 0.086 Uiso 1 1 calc R
H57C H 0.2049 0.7927 0.1449 0.086 Uiso 1 1 calc R
C58 C 0.0523(6) 0.9521(6) 0.2516(4) 0.081(2) Uani 1 1 d U
H58A H 0.0578 0.9510 0.2982 0.121 Uiso 1 1 calc R
H58B H -0.0131 0.9482 0.2395 0.121 Uiso 1 1 calc R
H58C H 0.0500 1.0180 0.2306 0.121 Uiso 1 1 calc R
C59 C 0.4567(3) 0.7137(3) 0.06924(19) 0.0248(8) Uani 1 1 d .
H59A H 0.4243 0.6797 0.0996 0.030 Uiso 1 1 calc R
H59B H 0.5060 0.6591 0.0434 0.030 Uiso 1 1 calc R
C60 C 0.3674(3) 0.8029(3) 0.02421(19) 0.0253(9) Uani 1 1 d .
C61 C 0.2355(3) 0.8279(3) -0.0641(2) 0.0288(9) Uani 1 1 d .
C62 C 0.2854(4) 0.8763(4) -0.1154(2) 0.0434(12) Uani 1 1 d .
H62A H 0.2978 0.9313 -0.0980 0.065 Uiso 1 1 calc R
H62B H 0.2365 0.9076 -0.1535 0.065 Uiso 1 1 calc R
H62C H 0.3535 0.8206 -0.1272 0.065 Uiso 1 1 calc R
C63 C 0.2089(3) 0.7457(4) -0.0931(2) 0.0335(10) Uani 1 1 d .
H63A H 0.2742 0.6902 -0.1079 0.050 Uiso 1 1 calc R
H63B H 0.1566 0.7813 -0.1293 0.050 Uiso 1 1 calc R
H63C H 0.1791 0.7139 -0.0603 0.050 Uiso 1 1 calc R
C64 C 0.1363(3) 0.9116(4) -0.0350(2) 0.0359(10) Uani 1 1 d .
H64A H 0.1124 0.8765 -0.0006 0.054 Uiso 1 1 calc R
H64B H 0.0788 0.9486 -0.0684 0.054 Uiso 1 1 calc R
H64C H 0.1548 0.9628 -0.0176 0.054 Uiso 1 1 calc R
C65 C 0.5257(3) 0.4769(3) 0.21965(19) 0.0260(9) Uani 1 1 d .
H65A H 0.4895 0.5533 0.2251 0.031 Uiso 1 1 calc R
H65B H 0.5196 0.4366 0.2594 0.031 Uiso 1 1 calc R
C66 C 0.4726(3) 0.4562(3) 0.1625(2) 0.0284(9) Uani 1 1 d .
C67 C 0.2964(3) 0.4624(4) 0.1321(2) 0.0323(10) Uani 1 1 d .
C68 C 0.1917(4) 0.5007(4) 0.1680(3) 0.0478(13) Uani 1 1 d .
H68A H 0.2058 0.4604 0.2106 0.072 Uiso 1 1 calc R
H68B H 0.1386 0.4899 0.1438 0.072 Uiso 1 1 calc R
H68C H 0.1643 0.5763 0.1724 0.072 Uiso 1 1 calc R
C69 C 0.3447(4) 0.3425(4) 0.1252(3) 0.0442(12) Uani 1 1 d .
H69A H 0.4104 0.3211 0.1019 0.066 Uiso 1 1 calc R
H69B H 0.2932 0.3287 0.1014 0.066 Uiso 1 1 calc R
H69C H 0.3612 0.3020 0.1678 0.066 Uiso 1 1 calc R
C70 C 0.2786(4) 0.5323(4) 0.0671(2) 0.0408(11) Uani 1 1 d .
H70A H 0.2591 0.6052 0.0749 0.061 Uiso 1 1 calc R
H70B H 0.2210 0.5311 0.0414 0.061 Uiso 1 1 calc R
H70C H 0.3445 0.5045 0.0439 0.061 Uiso 1 1 calc R
O15 O -0.0191(10) 0.1961(9) 0.2850(6) 0.105(3) Uani 1 1 d U
C71 C 0.0471(6) 0.2331(6) 0.2680(4) 0.098(2) Uani 1 1 d DU
C72 C -0.0070(8) 0.3521(7) 0.2489(5) 0.122(3) Uani 1 1 d DU
H72A H -0.0282 0.3672 0.2031 0.183 Uiso 1 1 calc R
H72B H 0.0429 0.3806 0.2576 0.183 Uiso 1 1 calc R
H72C H -0.0704 0.3851 0.2738 0.183 Uiso 1 1 calc R
C73 C 0.1684(7) 0.1768(8) 0.2636(5) 0.124(3) Uani 1 1 d DU
H73A H 0.2024 0.1481 0.3067 0.187 Uiso 1 1 calc R
H73B H 0.1928 0.2274 0.2444 0.187 Uiso 1 1 calc R
H73C H 0.1879 0.1189 0.2370 0.187 Uiso 1 1 calc R

loop_
_atom_site_aniso_label
_atom_site_aniso_U_11
_atom_site_aniso_U_22
_atom_site_aniso_U_33
_atom_site_aniso_U_23
_atom_site_aniso_U_13
_atom_site_aniso_U_12
O1 0.0236(13) 0.0291(15) 0.0229(15) -0.0036(12) 0.0004(11) -0.0125(12)
O2 0.0315(16) 0.0261(17) 0.0453(19) -0.0039(14) 0.0056(13) -0.0129(13)
O3 0.0222(14) 0.0274(15) 0.0445(18) -0.0063(13) 0.0069(12) -0.0148(13)
O4 0.0251(14) 0.0257(15) 0.0336(16) -0.0093(12) 0.0014(12) -0.0126(12)
O5 0.0355(16) 0.0330(17) 0.0393(18) -0.0089(14) 0.0053(13) -0.0194(14)
O6 0.0218(14) 0.0382(18) 0.049(2) -0.0148(15) -0.0030(13) -0.0138(14)
O7 0.0249(14) 0.0225(14) 0.0219(15) -0.0030(11) -0.0001(11) -0.0082(12)
O8 0.0233(13) 0.0283(15) 0.0246(15) -0.0052(12) 0.0031(11) -0.0139(12)
O9 0.0388(17) 0.0257(17) 0.048(2) 0.0050(14) -0.0165(14) -0.0174(14)
O10 0.0275(14) 0.0283(15) 0.0256(15) -0.0029(12) -0.0017(11) -0.0155(13)
O11 0.0233(14) 0.0221(14) 0.0317(16) -0.0046(12) 0.0026(11) -0.0113(12)
O12 0.0366(17) 0.060(2) 0.0361(19) -0.0193(17) 0.0064(14) -0.0215(17)
O13 0.0255(14) 0.0368(17) 0.0340(17) -0.0095(13) 0.0011(12) -0.0181(13)
O14 0.0226(13) 0.0305(15) 0.0232(15) -0.0039(12) 0.0030(11) -0.0118(12)
C1 0.027(2) 0.027(2) 0.018(2) -0.0047(16) 0.0057(15) -0.0151(18)
C2 0.0224(19) 0.027(2) 0.019(2) -0.0020(16) 0.0020(15) -0.0123(17)
C3 0.026(2) 0.029(2) 0.022(2) -0.0052(16) 0.0069(16) -0.0167(18)
C4 0.027(2) 0.024(2) 0.025(2) -0.0019(17) 0.0058(16) -0.0111(17)
C5 0.026(2) 0.023(2) 0.024(2) -0.0051(16) 0.0075(16) -0.0130(17)
C6 0.026(2) 0.025(2) 0.025(2) -0.0049(16) 0.0034(16) -0.0138(17)
C7 0.026(2) 0.029(2) 0.030(2) -0.0026(18) -0.0002(17) -0.0132(18)
C8 0.041(3) 0.061(3) 0.033(3) 0.004(2) -0.008(2) -0.026(3)
C9 0.028(2) 0.038(3) 0.042(3) -0.014(2) -0.0028(19) -0.012(2)
C10 0.029(2) 0.033(2) 0.038(3) -0.009(2) 0.0009(18) -0.012(2)
C11 0.025(2) 0.024(2) 0.028(2) -0.0043(17) 0.0056(16) -0.0113(17)
C12 0.0205(18) 0.0190(19) 0.025(2) -0.0013(16) 0.0037(15) -0.0068(16)
C13 0.0202(18) 0.0190(19) 0.026(2) -0.0050(16) 0.0005(15) -0.0077(16)
C14 0.0220(19) 0.019(2) 0.024(2) -0.0041(16) 0.0008(15) -0.0077(16)
C15 0.025(2) 0.025(2) 0.025(2) -0.0007(16) 0.0053(16) -0.0118(17)
C16 0.0205(19) 0.020(2) 0.028(2) -0.0007(16) 0.0001(15) -0.0065(16)
C17 0.029(2) 0.022(2) 0.022(2) -0.0029(16) 0.0007(16) -0.0110(17)
C18 0.030(2) 0.025(2) 0.024(2) -0.0014(16) 0.0012(16) -0.0160(18)
C19 0.040(3) 0.035(3) 0.046(3) -0.004(2) -0.009(2) -0.020(2)
C20 0.038(2) 0.046(3) 0.033(3) -0.011(2) 0.0096(19) -0.027(2)
C21 0.040(2) 0.030(2) 0.037(3) -0.0105(19) 0.0112(19) -0.022(2)
C22 0.026(2) 0.023(2) 0.025(2) -0.0054(17) 0.0014(16) -0.0074(17)
C23 0.029(2) 0.021(2) 0.018(2) -0.0021(16) -0.0016(15) -0.0095(17)
C24 0.0199(18) 0.023(2) 0.020(2) -0.0031(16) -0.0016(15) -0.0080(16)
C25 0.0249(19) 0.025(2) 0.019(2) -0.0066(16) 0.0024(15) -0.0118(17)
C26 0.0252(19) 0.024(2) 0.020(2) -0.0041(16) -0.0007(15) -0.0114(17)
C27 0.0231(19) 0.021(2) 0.025(2) -0.0043(16) 0.0018(15) -0.0086(17)
C28 0.0236(19) 0.026(2) 0.025(2) -0.0030(17) 0.0035(16) -0.0123(17)
C29 0.029(2) 0.022(2) 0.025(2) -0.0006(16) -0.0001(16) -0.0127(17)
C30 0.026(2) 0.028(2) 0.036(2) -0.0036(18) 0.0071(17) -0.0134(19)
C31 0.046(3) 0.041(3) 0.069(4) -0.018(3) 0.031(3) -0.025(2)
C32 0.037(3) 0.064(3) 0.043(3) 0.001(2) 0.000(2) -0.031(3)
C33 0.037(2) 0.039(3) 0.039(3) 0.001(2) 0.012(2) -0.016(2)
C34 0.0229(19) 0.023(2) 0.027(2) -0.0042(16) 0.0030(15) -0.0109(17)
C35 0.0176(18) 0.019(2) 0.028(2) -0.0005(16) -0.0008(15) -0.0045(16)
C36 0.0224(19) 0.020(2) 0.026(2) -0.0015(16) 0.0006(15) -0.0105(16)
C37 0.0202(18) 0.022(2) 0.023(2) -0.0015(16) 0.0003(15) -0.0058(16)
C38 0.025(2) 0.028(2) 0.025(2) -0.0038(17) 0.0010(16) -0.0123(18)
C39 0.026(2) 0.026(2) 0.026(2) -0.0042(17) 0.0005(16) -0.0143(18)
C40 0.0218(19) 0.023(2) 0.032(2) -0.0007(17) 0.0002(16) -0.0105(17)
C41 0.029(2) 0.032(2) 0.030(2) -0.0057(18) 0.0015(17) -0.0179(19)
C42 0.061(3) 0.056(3) 0.034(3) -0.001(2) -0.004(2) -0.048(3)
C43 0.037(2) 0.034(2) 0.036(3) -0.008(2) -0.0005(19) -0.020(2)
C44 0.029(2) 0.036(3) 0.047(3) -0.011(2) -0.0021(19) -0.016(2)
C45 0.0240(19) 0.029(2) 0.029(2) -0.0034(18) 0.0033(16) -0.0120(18)
C46 0.032(2) 0.025(2) 0.022(2) -0.0057(16) 0.0062(16) -0.0155(18)
C47 0.023(2) 0.025(2) 0.035(2) -0.0069(18) 0.0029(17) -0.0119(18)
C48 0.022(2) 0.028(2) 0.035(2) -0.0044(18) -0.0010(17) -0.0108(18)
C49 0.0198(19) 0.028(2) 0.043(3) -0.0060(19) 0.0068(17) -0.0139(18)
C50 0.029(2) 0.035(2) 0.042(3) -0.001(2) -0.0021(19) -0.018(2)
C51 0.031(2) 0.035(3) 0.043(3) 0.000(2) 0.0009(19) -0.014(2)
C52 0.031(2) 0.036(3) 0.054(3) -0.008(2) 0.012(2) -0.017(2)
C53 0.0232(19) 0.024(2) 0.029(2) -0.0048(17) 0.0009(16) -0.0104(17)
C54 0.031(2) 0.028(2) 0.025(2) -0.0025(17) 0.0004(16) -0.0159(19)
C55 0.029(2) 0.055(3) 0.064(4) -0.023(3) -0.003(2) -0.023(2)
C56 0.054(3) 0.083(4) 0.046(3) -0.014(3) 0.010(2) -0.052(3)
C57 0.055(3) 0.063(4) 0.061(4) 0.001(3) -0.022(3) -0.034(3)
C58 0.079(2) 0.082(2) 0.083(2) -0.0128(10) 0.0020(10) -0.0369(13)
C59 0.0232(19) 0.026(2) 0.027(2) -0.0051(17) 0.0003(16) -0.0128(17)
C60 0.023(2) 0.028(2) 0.026(2) -0.0001(17) 0.0011(16) -0.0121(18)
C61 0.024(2) 0.031(2) 0.027(2) -0.0018(18) -0.0039(16) -0.0094(18)
C62 0.044(3) 0.054(3) 0.035(3) 0.006(2) -0.005(2) -0.028(3)
C63 0.029(2) 0.035(2) 0.037(3) -0.010(2) -0.0036(18) -0.014(2)
C64 0.032(2) 0.031(2) 0.043(3) -0.009(2) -0.0049(19) -0.013(2)
C65 0.0225(19) 0.032(2) 0.025(2) -0.0045(17) 0.0019(16) -0.0131(18)
C66 0.028(2) 0.027(2) 0.032(2) -0.0031(18) 0.0005(18) -0.0132(18)
C67 0.028(2) 0.035(2) 0.037(3) -0.0035(19) -0.0081(18) -0.018(2)
C68 0.033(2) 0.062(3) 0.060(3) -0.013(3) -0.006(2) -0.030(3)
C69 0.046(3) 0.039(3) 0.051(3) -0.008(2) -0.016(2) -0.022(2)
C70 0.044(3) 0.040(3) 0.037(3) -0.002(2) -0.011(2) -0.019(2)
O15 0.105(3) 0.104(3) 0.105(4) -0.0126(11) 0.0069(10) -0.0477(18)
C71 0.098(3) 0.097(3) 0.098(3) -0.0136(10) 0.0063(10) -0.0434(14)
C72 0.121(3) 0.122(3) 0.121(3) -0.0123(11) 0.0085(10) -0.0539(17)
C73 0.124(3) 0.124(3) 0.123(3) -0.0161(11) 0.0054(10) -0.0540(17)

loop_
_atom_type_symbol
_atom_type_description
_atom_type_scat_dispersion_real
_atom_type_scat_dispersion_imag
_atom_type_scat_source
C C 0.0033 0.0016 'International Tables Vol C Tables 4.2.6.8 and 6.1.1.4'
H H 0.0000 0.0000 'International Tables Vol C Tables 4.2.6.8 and 6.1.1.4'
O O 0.0106 0.0060 'International Tables Vol C Tables 4.2.6.8 and 6.1.1.4'

loop_
_geom_angle_atom_site_label_1
_geom_angle_atom_site_label_2
_geom_angle_atom_site_label_3
_geom_angle
C2 O1 C47 114.6(3)
C48 O3 C49 121.0(3)
C13 O4 C53 115.0(3)
C54 O6 C55 119.4(3)
C22 O7 C23 110.4(3)
C25 O8 C59 114.1(3)
C60 O10 C61 120.7(3)
C36 O11 C65 115.4(3)
C66 O13 C67 121.3(3)
C46 O14 C45 113.4(3)
C6 C1 C2 117.5(4)
C6 C1 C11 120.1(3)
C2 C1 C11 122.3(3)
O1 C2 C3 118.4(3)
O1 C2 C1 120.9(3)
C3 C2 C1 120.7(3)
C4 C3 C2 118.6(3)
C4 C3 C46 121.6(4)
C2 C3 C46 119.6(3)
C3 C4 C5 122.6(4)
C6 C5 C4 116.8(4)
C6 C5 C7 123.2(3)
C4 C5 C7 120.0(3)
C5 C6 C1 123.4(3)
C9 C7 C10 109.2(3)
C9 C7 C8 108.3(4)
C10 C7 C8 108.9(4)
C9 C7 C5 111.7(3)
C10 C7 C5 109.5(3)
C8 C7 C5 109.2(3)
C12 C11 C1 114.3(3)
C17 C12 C13 118.1(3)
C17 C12 C11 121.3(3)
C13 C12 C11 120.6(3)
O4 C13 C12 118.2(3)
O4 C13 C14 120.3(3)
C12 C13 C14 121.1(3)
C13 C14 C15 118.2(3)
C13 C14 C22 122.3(3)
C15 C14 C22 119.6(3)
C16 C15 C14 123.0(4)
C15 C16 C17 116.4(3)
C15 C16 C18 123.5(3)
C17 C16 C18 120.1(3)
C12 C17 C16 123.0(4)
C21 C18 C16 109.5(3)
C21 C18 C19 108.7(3)
C16 C18 C19 109.9(3)
C21 C18 C20 108.7(3)
C16 C18 C20 112.5(3)
C19 C18 C20 107.5(4)
O7 C22 C14 109.5(3)
O7 C23 C24 107.6(3)
C29 C24 C25 118.2(3)
C29 C24 C23 120.7(3)
C25 C24 C23 120.7(3)
C26 C25 O8 120.5(3)
C26 C25 C24 120.9(3)
O8 C25 C24 118.0(3)
C27 C26 C25 118.0(3)
C27 C26 C34 120.5(3)
C25 C26 C34 119.9(3)
C26 C27 C28 123.0(4)
C29 C28 C27 116.9(3)
C29 C28 C30 120.1(3)
C27 C28 C30 122.7(3)
C24 C29 C28 122.4(4)
C31 C30 C33 109.0(4)
C31 C30 C28 112.0(3)
C33 C30 C28 110.9(3)
C31 C30 C32 108.2(4)
C33 C30 C32 109.5(4)
C28 C30 C32 107.1(3)
C26 C34 C35 108.7(3)
C40 C35 C36 117.8(4)
C40 C35 C34 120.2(3)
C36 C35 C34 122.0(3)
O11 C36 C37 122.4(3)
O11 C36 C35 116.8(3)
C37 C36 C35 120.7(3)
C38 C37 C36 119.2(3)
C38 C37 C45 118.9(4)
C36 C37 C45 121.9(3)
C37 C38 C39 122.1(4)
C40 C39 C38 117.1(3)
C40 C39 C41 122.1(3)
C38 C39 C41 120.8(3)
C39 C40 C35 123.1(4)
C42 C41 C43 107.8(4)
C42 C41 C39 112.3(3)
C43 C41 C39 110.5(3)
C42 C41 C44 108.9(4)
C43 C41 C44 109.1(3)
C39 C41 C44 108.3(3)
O14 C45 C37 111.1(3)
O14 C46 C3 110.4(3)
O1 C47 C48 113.1(3)
O2 C48 O3 126.0(4)
O2 C48 C47 126.7(4)
O3 C48 C47 107.3(3)
O3 C49 C51 110.1(3)
O3 C49 C50 108.7(3)
C51 C49 C50 112.9(4)
O3 C49 C52 102.2(3)
C51 C49 C52 110.6(4)
C50 C49 C52 111.7(4)
O4 C53 C54 110.8(3)
O5 C54 O6 125.0(4)
O5 C54 C53 120.1(4)
O6 C54 C53 114.9(3)
O6 C55 C58 102.1(4)
O6 C55 C57 109.8(4)
C58 C55 C57 111.0(5)
O6 C55 C56 109.6(4)
C58 C55 C56 111.6(5)
C57 C55 C56 112.3(4)
O8 C59 C60 112.4(3)
O9 C60 O10 125.7(4)
O9 C60 C59 125.1(4)
O10 C60 C59 109.2(3)
O10 C61 C64 110.3(3)
O10 C61 C62 109.2(3)
C64 C61 C62 113.6(4)
O10 C61 C63 102.5(3)
C64 C61 C63 111.0(3)
C62 C61 C63 109.6(4)
O11 C65 C66 109.0(3)
O12 C66 O13 125.7(4)
O12 C66 C65 126.7(4)
O13 C66 C65 107.7(3)
O13 C67 C69 108.6(3)
O13 C67 C68 102.3(3)
C69 C67 C68 111.7(4)
O13 C67 C70 110.2(3)
C69 C67 C70 113.1(4)
C68 C67 C70 110.5(4)
O15 C71 C72 113.2(9)
O15 C71 C73 130.7(9)
C72 C71 C73 116.1(8)

loop_
_geom_bond_atom_site_label_1
_geom_bond_atom_site_label_2
_geom_bond_distance
O1 C2 1.395(4)
O1 C47 1.426(4)
O2 C48 1.202(5)
O3 C48 1.349(5)
O3 C49 1.487(5)
O4 C13 1.392(4)
O4 C53 1.437(4)
O5 C54 1.214(5)
O6 C54 1.333(5)
O6 C55 1.493(5)
O7 C22 1.424(4)
O7 C23 1.443(4)
O8 C25 1.396(4)
O8 C59 1.415(4)
O9 C60 1.206(5)
O10 C60 1.337(5)
O10 C61 1.486(5)
O11 C36 1.389(4)
O11 C65 1.431(4)
O12 C66 1.202(5)
O13 C66 1.345(5)
O13 C67 1.483(5)
O14 C46 1.439(4)
O14 C45 1.438(5)
C1 C6 1.394(5)
C1 C2 1.406(5)
C1 C11 1.526(5)
C2 C3 1.405(5)
C3 C4 1.377(6)
C3 C46 1.521(5)
C4 C5 1.404(5)
C5 C6 1.385(5)
C5 C7 1.539(5)
C7 C9 1.531(6)
C7 C10 1.537(6)
C7 C8 1.544(6)
C11 C12 1.517(5)
C12 C17 1.396(5)
C12 C13 1.394(5)
C13 C14 1.399(5)
C14 C15 1.400(5)
C14 C22 1.501(5)
C15 C16 1.388(6)
C16 C17 1.402(5)
C16 C18 1.532(5)
C18 C21 1.527(6)
C18 C19 1.528(6)
C18 C20 1.531(5)
C23 C24 1.492(5)
C24 C29 1.394(5)
C24 C25 1.406(5)
C25 C26 1.392(5)
C26 C27 1.391(5)
C26 C34 1.510(5)
C27 C28 1.396(5)
C28 C29 1.394(5)
C28 C30 1.539(5)
C30 C31 1.509(6)
C30 C33 1.528(6)
C30 C32 1.545(6)
C34 C35 1.521(5)
C35 C40 1.401(5)
C35 C36 1.405(5)
C36 C37 1.394(5)
C37 C38 1.394(5)
C37 C45 1.497(5)
C38 C39 1.396(5)
C39 C40 1.391(6)
C39 C41 1.535(5)
C41 C42 1.518(6)
C41 C43 1.533(6)
C41 C44 1.541(6)
C47 C48 1.513(5)
C49 C51 1.518(6)
C49 C50 1.516(6)
C49 C52 1.521(6)
C53 C54 1.508(5)
C55 C58 1.504(8)
C55 C57 1.518(7)
C55 C56 1.519(8)
C59 C60 1.516(5)
C61 C64 1.514(6)
C61 C62 1.521(6)
C61 C63 1.526(5)
C65 C66 1.506(5)
C67 C69 1.518(6)
C67 C68 1.515(6)
C67 C70 1.522(6)
O15 C71 1.267(12)
C71 C72 1.487(8)
C71 C73 1.498(8)

loop_
_cod_related_entry_id
_cod_related_entry_database
_cod_related_entry_code
1 ChemSpider 30658550
